data_7224038
loop_
_publ_author_name
'Yang, Yadi'
'Cheng, Xuemei'
'Liu, Wei'
'Han, Zhu-zhen'
'Chou, Guixin'
'Wang, Ying'
'Sun, Duxin'
'Wang, Zhengtao'
'Wang, Changhong'

_publ_section_title
;
 Peganumine B-I and two enantiomers, new alkaloids from the seeds of
 Peganum harmala Linn and its potential cytotoxicity and cholinesterases
 inhibitory activities
;
_journal_name_full 'RSC Adv.'
_journal_paper_doi 10.1039/C6RA00086J
_journal_year 2016
_chemical_absolute_configuration ad
_chemical_formula_sum 'C18 H22 N2 O5'
_chemical_formula_weight 346.38
_chemical_name_systematic
; 
 ? 
;
_space_group_IT_number 145
_symmetry_cell_setting trigonal
_symmetry_space_group_name_Hall 'P 32'
_symmetry_space_group_name_H-M 'P 32'
_atom_sites_solution_hydrogens geom
_atom_sites_solution_primary direct
_atom_sites_solution_secondary difmap
_audit_creation_method SHELXL-97
_audit_update_record
;
2014-04-19 deposited with the CCDC.
2016-01-22 downloaded from the CCDC.
;
_cell_angle_alpha 90.00
_cell_angle_beta 90.00
_cell_angle_gamma 120.00
_cell_formula_units_Z 3
_cell_length_a 13.7436(2)
_cell_length_b 13.7436(2)
_cell_length_c 7.59540(10)
_cell_measurement_reflns_used 5797
_cell_measurement_temperature 140(2)
_cell_measurement_theta_max 69.60
_cell_measurement_theta_min 6.44
_cell_volume 1242.46(3)
_computing_cell_refinement 'Bruker SAINT'
_computing_data_collection 'Bruker APEX2'
_computing_data_reduction 'Bruker SAINT'
_computing_molecular_graphics 'Bruker SHELXTL'
_computing_publication_material 'Bruker SHELXTL'
_computing_structure_refinement 'SHELXL-97 (Sheldrick, 1997)'
_computing_structure_solution 'SHELXS-97 (Sheldrick, 1990)'
_diffrn_ambient_temperature 140(2)
_diffrn_measured_fraction_theta_full 0.985
_diffrn_measured_fraction_theta_max 0.985
_diffrn_measurement_device_type 'Bruker APEX-II CCD'
_diffrn_measurement_method '\f and \w scans'
_diffrn_radiation_monochromator graphite
_diffrn_radiation_source 'fine-focus sealed tube'
_diffrn_radiation_type CuK\a
_diffrn_radiation_wavelength 1.54178
_diffrn_reflns_av_R_equivalents 0.0452
_diffrn_reflns_av_sigmaI/netI 0.0458
_diffrn_reflns_limit_h_max 16
_diffrn_reflns_limit_h_min -16
_diffrn_reflns_limit_k_max 16
_diffrn_reflns_limit_k_min -15
_diffrn_reflns_limit_l_max 8
_diffrn_reflns_limit_l_min -9
_diffrn_reflns_number 9294
_diffrn_reflns_theta_full 70.12
_diffrn_reflns_theta_max 70.12
_diffrn_reflns_theta_min 6.44
_diffrn_standards_number 0
_exptl_absorpt_coefficient_mu 0.845
_exptl_absorpt_correction_T_max 0.9590
_exptl_absorpt_correction_T_min 0.8837
_exptl_absorpt_correction_type multi-scan
_exptl_absorpt_process_details sadabs
_exptl_crystal_colour colourless
_exptl_crystal_density_diffrn 1.389
_exptl_crystal_density_method 'not measured'
_exptl_crystal_description block
_exptl_crystal_F_000 552
_exptl_crystal_size_max 0.15
_exptl_crystal_size_mid 0.12
_exptl_crystal_size_min 0.05
_refine_diff_density_max 0.241
_refine_diff_density_min -0.242
_refine_diff_density_rms 0.055
_refine_ls_abs_structure_details 'Flack H D (1983), Acta Cryst. A39, 876-881'
_refine_ls_abs_structure_Flack 0.06(16)
_refine_ls_extinction_method none
_refine_ls_goodness_of_fit_ref 1.052
_refine_ls_hydrogen_treatment mixed
_refine_ls_matrix_type full
_refine_ls_number_parameters 230
_refine_ls_number_reflns 2890
_refine_ls_number_restraints 1
_refine_ls_restrained_S_all 1.051
_refine_ls_R_factor_all 0.0385
_refine_ls_R_factor_gt 0.0380
_refine_ls_shift/su_max 0.001
_refine_ls_shift/su_mean 0.000
_refine_ls_structure_factor_coef Fsqd
_refine_ls_weighting_details 'calc w=1/[\s^2^(Fo^2^)+(0.0773P)^2^+0.0352P] where P=(Fo^2^+2Fc^2^)/3'
_refine_ls_weighting_scheme calc
_refine_ls_wR_factor_gt 0.1048
_refine_ls_wR_factor_ref 0.1055
_reflns_number_gt 2824
_reflns_number_total 2890
_reflns_threshold_expression >2sigma(I)
_cod_data_source_file c6ra00086j2.cif
_cod_data_source_block cu_dm14027_0m
_cod_depositor_comments
;
The following automatic conversions were performed:

'_symmetry_cell_setting' value 'Trigonal' changed to 'trigonal'
according to
/usr/data/users/saulius/crontab/automatic-downloads/rss-feeds/RSC/lib/dictionaries/cif_core.dic
dictionary named 'cif_core.dic' version 2.4.2 from 2011-04-26.

Automatic conversion script
Id: cif_fix_values 4268 2015-11-12 08:31:59Z antanas 
;
_cod_original_sg_symbol_H-M P3(2)
_cod_database_code 7224038

loop_
_symmetry_equiv_pos_as_xyz
'x, y, z'
'-y, x-y, z+2/3'
'-x+y, -x, z+1/3'

loop_
_atom_site_label
_atom_site_type_symbol
_atom_site_fract_x
_atom_site_fract_y
_atom_site_fract_z
_atom_site_U_iso_or_equiv
_atom_site_adp_type
_atom_site_occupancy
_atom_site_symmetry_multiplicity
_atom_site_calc_flag
_atom_site_refinement_flags
O1 O 0.27637(12) 0.92990(14) -0.17237(19) 0.0334(3) Uani 1 1 d .
O2 O 0.77769(11) 1.25465(12) 0.7594(2) 0.0281(3) Uani 1 1 d .
O3 O 0.05700(10) 1.01716(12) 0.31542(18) 0.0255(3) Uani 1 1 d .
H3 H 0.0254 1.0008 0.4143 0.038 Uiso 1 1 calc R
O4 O 0.20354(13) 1.25994(13) 0.3802(2) 0.0342(3) Uani 1 1 d .
H4 H 0.1383 1.2476 0.3595 0.051 Uiso 1 1 calc R
C1 C 0.26223(15) 0.86005(15) 0.2925(3) 0.0209(4) Uani 1 1 d .
N2 N 0.27376(13) 0.85782(14) 0.0969(2) 0.0235(3) Uani 1 1 d .
C3 C 0.35408(17) 0.82263(18) 0.0392(3) 0.0291(4) Uani 1 1 d .
H3A H 0.3485 0.8114 -0.0900 0.035 Uiso 1 1 calc R
H3B H 0.3347 0.7502 0.0954 0.035 Uiso 1 1 calc R
C4 C 0.47475(17) 0.91113(18) 0.0883(3) 0.0293(4) Uani 1 1 d .
H4A H 0.5238 0.8775 0.0827 0.035 Uiso 1 1 calc R
H4B H 0.5037 0.9742 0.0035 0.035 Uiso 1 1 calc R
C5 C 0.68626(17) 1.08714(17) 0.3617(3) 0.0258(4) Uani 1 1 d .
H5 H 0.7203 1.0763 0.2604 0.031 Uiso 1 1 calc R
C6 C 0.75147(16) 1.16072(17) 0.4914(3) 0.0263(4) Uani 1 1 d .
H6 H 0.8308 1.2013 0.4783 0.032 Uiso 1 1 calc R
C7 C 0.70254(15) 1.17683(15) 0.6430(3) 0.0236(4) Uani 1 1 d .
C8 C 0.58713(16) 1.11842(15) 0.6691(2) 0.0216(4) Uani 1 1 d .
H8 H 0.5540 1.1281 0.7725 0.026 Uiso 1 1 calc R
N9 N 0.40702(12) 0.98207(13) 0.5212(2) 0.0201(3) Uani 1 1 d .
H9A H 0.3584 0.9773 0.6010 0.024 Uiso 1 1 calc R
C10 C 0.38110(15) 0.92844(14) 0.3610(3) 0.0200(3) Uani 1 1 d .
C11 C 0.47674(16) 0.95368(16) 0.2704(3) 0.0229(4) Uani 1 1 d .
C12 C 0.56864(16) 1.02800(15) 0.3803(3) 0.0217(4) Uani 1 1 d .
C13 C 0.52228(15) 1.04455(15) 0.5352(3) 0.0198(3) Uani 1 1 d .
O14 O 0.19679(10) 0.90880(10) 0.34177(16) 0.0204(3) Uani 1 1 d .
C15 C 0.22704(14) 1.01031(15) 0.2468(2) 0.0204(4) Uani 1 1 d .
H15 H 0.3107 1.0587 0.2475 0.025 Uiso 1 1 calc R
C21 C 0.19817(17) 0.74085(16) 0.3667(3) 0.0285(4) Uani 1 1 d .
H21A H 0.1885 0.7441 0.4940 0.043 Uiso 1 1 calc R
H21B H 0.2406 0.7023 0.3436 0.043 Uiso 1 1 calc R
H21C H 0.1243 0.6996 0.3102 0.043 Uiso 1 1 calc R
C16 C 0.18817(16) 0.97486(17) 0.0588(3) 0.0258(4) Uani 1 1 d .
H16A H 0.1061 0.9221 0.0566 0.031 Uiso 1 1 calc R
H16B H 0.2043 1.0414 -0.0129 0.031 Uiso 1 1 calc R
C17 C 0.24941(15) 0.91867(16) -0.0161(3) 0.0248(4) Uani 1 1 d .
C18 C 0.73205(18) 1.27550(19) 0.9145(3) 0.0323(5) Uani 1 1 d .
H18A H 0.6850 1.3075 0.8815 0.049 Uiso 1 1 calc R
H18B H 0.7934 1.3285 0.9905 0.049 Uiso 1 1 calc R
H18C H 0.6865 1.2048 0.9780 0.049 Uiso 1 1 calc R
C19 C 0.17626(15) 1.07285(16) 0.3386(2) 0.0214(4) Uani 1 1 d .
H19 H 0.1928 1.0763 0.4674 0.026 Uiso 1 1 calc R
C20 C 0.22768(16) 1.19239(16) 0.2687(3) 0.0253(4) Uani 1 1 d .
H20A H 0.3101 1.2257 0.2590 0.030 Uiso 1 1 calc R
H20B H 0.1978 1.1908 0.1495 0.030 Uiso 1 1 calc R

loop_
_atom_site_aniso_label
_atom_site_aniso_U_11
_atom_site_aniso_U_22
_atom_site_aniso_U_33
_atom_site_aniso_U_23
_atom_site_aniso_U_13
_atom_site_aniso_U_12
O1 0.0281(7) 0.0498(9) 0.0176(7) -0.0003(6) 0.0044(6) 0.0158(7)
O2 0.0238(6) 0.0306(7) 0.0294(8) -0.0059(6) -0.0057(6) 0.0131(5)
O3 0.0194(6) 0.0366(7) 0.0207(6) 0.0054(5) 0.0037(5) 0.0140(6)
O4 0.0370(8) 0.0365(8) 0.0365(9) -0.0070(7) -0.0042(7) 0.0240(7)
C1 0.0213(8) 0.0223(8) 0.0174(9) -0.0009(7) 0.0024(7) 0.0097(7)
N2 0.0228(7) 0.0287(8) 0.0169(8) -0.0043(6) 0.0002(6) 0.0112(6)
C3 0.0289(10) 0.0380(11) 0.0230(9) -0.0110(8) -0.0009(8) 0.0187(9)
C4 0.0269(10) 0.0413(11) 0.0213(10) -0.0063(8) 0.0027(8) 0.0181(9)
C5 0.0254(9) 0.0340(9) 0.0225(9) 0.0019(8) 0.0030(7) 0.0183(8)
C6 0.0194(8) 0.0299(9) 0.0306(11) 0.0022(8) -0.0013(7) 0.0131(7)
C7 0.0246(9) 0.0239(8) 0.0253(10) 0.0007(7) -0.0045(8) 0.0143(7)
C8 0.0258(9) 0.0248(8) 0.0171(9) 0.0023(7) 0.0006(7) 0.0150(7)
N9 0.0190(7) 0.0245(7) 0.0164(7) 0.0018(6) 0.0024(6) 0.0106(6)
C10 0.0222(8) 0.0218(8) 0.0168(8) 0.0025(6) 0.0014(7) 0.0116(7)
C11 0.0234(8) 0.0267(8) 0.0215(9) 0.0008(7) 0.0014(7) 0.0147(7)
C12 0.0250(9) 0.0248(8) 0.0204(9) 0.0031(7) 0.0014(7) 0.0162(7)
C13 0.0225(8) 0.0202(8) 0.0193(9) 0.0026(7) -0.0005(7) 0.0126(6)
O14 0.0205(6) 0.0225(6) 0.0173(6) 0.0022(5) 0.0025(5) 0.0101(5)
C15 0.0187(7) 0.0253(8) 0.0159(8) 0.0038(7) 0.0019(6) 0.0099(7)
C21 0.0309(10) 0.0217(9) 0.0299(11) 0.0029(8) 0.0056(8) 0.0109(8)
C16 0.0261(9) 0.0343(10) 0.0165(9) 0.0042(7) 0.0009(8) 0.0148(8)
C17 0.0168(8) 0.0300(9) 0.0196(10) -0.0026(7) 0.0000(7) 0.0058(7)
C18 0.0311(10) 0.0340(10) 0.0297(11) -0.0091(8) -0.0054(8) 0.0146(8)
C19 0.0190(8) 0.0284(9) 0.0171(8) 0.0001(7) -0.0004(7) 0.0121(7)
C20 0.0243(9) 0.0264(9) 0.0262(10) 0.0007(7) 0.0009(7) 0.0135(8)

loop_
_atom_type_symbol
_atom_type_description
_atom_type_scat_dispersion_real
_atom_type_scat_dispersion_imag
_atom_type_scat_source
C C 0.0181 0.0091 'International Tables Vol C Tables 4.2.6.8 and 6.1.1.4'
H H 0.0000 0.0000 'International Tables Vol C Tables 4.2.6.8 and 6.1.1.4'
N N 0.0311 0.0180 'International Tables Vol C Tables 4.2.6.8 and 6.1.1.4'
O O 0.0492 0.0322 'International Tables Vol C Tables 4.2.6.8 and 6.1.1.4'

loop_
_geom_angle_atom_site_label_1
_geom_angle_atom_site_label_2
_geom_angle_atom_site_label_3
_geom_angle
C7 O2 C18 116.87(16)
C19 O3 H3 109.5
C20 O4 H4 109.5
O14 C1 N2 111.81(15)
O14 C1 C10 111.08(14)
N2 C1 C10 105.17(15)
O14 C1 C21 104.38(14)
N2 C1 C21 110.76(15)
C10 C1 C21 113.81(16)
C17 N2 C3 118.12(16)
C17 N2 C1 123.79(16)
C3 N2 C1 113.94(16)
N2 C3 C4 110.94(16)
N2 C3 H3A 109.5
C4 C3 H3A 109.5
N2 C3 H3B 109.5
C4 C3 H3B 109.5
H3A C3 H3B 108.0
C11 C4 C3 109.62(16)
C11 C4 H4A 109.7
C3 C4 H4A 109.7
C11 C4 H4B 109.7
C3 C4 H4B 109.7
H4A C4 H4B 108.2
C6 C5 C12 119.42(19)
C6 C5 H5 120.3
C12 C5 H5 120.3
C5 C6 C7 121.03(18)
C5 C6 H6 119.5
C7 C6 H6 119.5
O2 C7 C8 123.73(18)
O2 C7 C6 114.65(17)
C8 C7 C6 121.62(18)
C7 C8 C13 116.43(17)
C7 C8 H8 121.8
C13 C8 H8 121.8
C10 N9 C13 108.15(15)
C10 N9 H9A 125.9
C13 N9 H9A 125.9
C11 C10 N9 110.56(16)
C11 C10 C1 126.03(18)
N9 C10 C1 123.20(16)
C10 C11 C12 106.37(17)
C10 C11 C4 122.60(18)
C12 C11 C4 130.95(18)
C5 C12 C13 118.16(18)
C5 C12 C11 134.70(19)
C13 C12 C11 107.05(16)
N9 C13 C8 128.72(18)
N9 C13 C12 107.86(16)
C8 C13 C12 123.30(17)
C1 O14 C15 112.58(13)
O14 C15 C16 106.04(15)
O14 C15 C19 109.13(14)
C16 C15 C19 115.18(15)
O14 C15 H15 108.8
C16 C15 H15 108.8
C19 C15 H15 108.8
C1 C21 H21A 109.5
C1 C21 H21B 109.5
H21A C21 H21B 109.5
C1 C21 H21C 109.5
H21A C21 H21C 109.5
H21B C21 H21C 109.5
C17 C16 C15 108.81(15)
C17 C16 H16A 109.9
C15 C16 H16A 109.9
C17 C16 H16B 109.9
C15 C16 H16B 109.9
H16A C16 H16B 108.3
O1 C17 N2 122.55(19)
O1 C17 C16 120.65(19)
N2 C17 C16 116.79(16)
O2 C18 H18A 109.5
O2 C18 H18B 109.5
H18A C18 H18B 109.5
O2 C18 H18C 109.5
H18A C18 H18C 109.5
H18B C18 H18C 109.5
O3 C19 C15 111.60(15)
O3 C19 C20 108.88(14)
C15 C19 C20 110.71(15)
O3 C19 H19 108.5
C15 C19 H19 108.5
C20 C19 H19 108.5
O4 C20 C19 111.42(16)
O4 C20 H20A 109.3
C19 C20 H20A 109.3
O4 C20 H20B 109.3
C19 C20 H20B 109.3
H20A C20 H20B 108.0

loop_
_geom_bond_atom_site_label_1
_geom_bond_atom_site_label_2
_geom_bond_distance
O1 C17 1.230(2)
O2 C7 1.374(2)
O2 C18 1.430(3)
O3 C19 1.431(2)
O3 H3 0.8400
O4 C20 1.413(2)
O4 H4 0.8400
C1 O14 1.414(2)
C1 N2 1.496(2)
C1 C10 1.512(2)
C1 C21 1.528(2)
N2 C17 1.352(3)
N2 C3 1.476(2)
C3 C4 1.534(3)
C3 H3A 0.9900
C3 H3B 0.9900
C4 C11 1.497(3)
C4 H4A 0.9900
C4 H4B 0.9900
C5 C6 1.375(3)
C5 C12 1.407(3)
C5 H5 0.9500
C6 C7 1.406(3)
C6 H6 0.9500
C7 C8 1.388(3)
C8 C13 1.398(3)
C8 H8 0.9500
N9 C10 1.374(3)
N9 C13 1.378(2)
N9 H9A 0.8800
C10 C11 1.366(3)
C11 C12 1.430(3)
C12 C13 1.409(3)
O14 C15 1.435(2)
C15 C16 1.517(3)
C15 C19 1.520(2)
C15 H15 1.0000
C21 H21A 0.9800
C21 H21B 0.9800
C21 H21C 0.9800
C16 C17 1.510(3)
C16 H16A 0.9900
C16 H16B 0.9900
C18 H18A 0.9800
C18 H18B 0.9800
C18 H18C 0.9800
C19 C20 1.523(3)
C19 H19 1.0000
C20 H20A 0.9900
C20 H20B 0.9900

loop_
_geom_hbond_atom_site_label_D
_geom_hbond_atom_site_label_H
_geom_hbond_atom_site_label_A
_geom_hbond_distance_DH
_geom_hbond_distance_HA
_geom_hbond_distance_DA
_geom_hbond_angle_DHA
_geom_hbond_site_symmetry_A
O4 H4 O1 0.84 2.25 2.777(2) 121.3 2_675
C4 H4A O4 0.99 2.65 3.459(3) 138.8 2_774
N9 H9A O1 0.88 1.98 2.805(2) 155.4 1_556
C15 H15 O2 1.00 2.55 3.413(2) 143.9 3_574
C20 H20A O2 0.99 2.64 3.505(2) 146.2 3_574
C20 H20B O14 0.99 2.65 3.408(2) 133.3 2_674

loop_
_geom_torsion_atom_site_label_1
_geom_torsion_atom_site_label_2
_geom_torsion_atom_site_label_3
_geom_torsion_atom_site_label_4
_geom_torsion
O14 C1 N2 C17 15.3(2)
C10 C1 N2 C17 -105.39(18)
C21 C1 N2 C17 131.23(18)
O14 C1 N2 C3 171.84(14)
C10 C1 N2 C3 51.18(18)
C21 C1 N2 C3 -72.20(19)
C17 N2 C3 C4 89.9(2)
C1 N2 C3 C4 -68.0(2)
N2 C3 C4 C11 42.2(2)
C12 C5 C6 C7 0.7(3)
C18 O2 C7 C8 -0.4(3)
C18 O2 C7 C6 179.03(17)
C5 C6 C7 O2 -178.60(17)
C5 C6 C7 C8 0.8(3)
O2 C7 C8 C13 178.19(16)
C6 C7 C8 C13 -1.2(2)
C13 N9 C10 C11 0.5(2)
C13 N9 C10 C1 -174.53(15)
O14 C1 C10 C11 -137.98(18)
N2 C1 C10 C11 -16.8(2)
C21 C1 C10 C11 104.6(2)
O14 C1 C10 N9 36.2(2)
N2 C1 C10 N9 157.37(16)
C21 C1 C10 N9 -81.2(2)
N9 C10 C11 C12 -0.1(2)
C1 C10 C11 C12 174.72(16)
N9 C10 C11 C4 -177.40(17)
C1 C10 C11 C4 -2.6(3)
C3 C4 C11 C10 -9.8(3)
C3 C4 C11 C12 173.64(19)
C6 C5 C12 C13 -1.8(3)
C6 C5 C12 C11 174.4(2)
C10 C11 C12 C5 -176.77(19)
C4 C11 C12 C5 0.2(4)
C10 C11 C12 C13 -0.3(2)
C4 C11 C12 C13 176.7(2)
C10 N9 C13 C8 175.42(17)
C10 N9 C13 C12 -0.66(19)
C7 C8 C13 N9 -175.47(16)
C7 C8 C13 C12 0.1(3)
C5 C12 C13 N9 177.75(16)
C11 C12 C13 N9 0.59(19)
C5 C12 C13 C8 1.4(3)
C11 C12 C13 C8 -175.75(17)
N2 C1 O14 C15 -45.23(18)
C10 C1 O14 C15 71.92(19)
C21 C1 O14 C15 -165.01(15)
C1 O14 C15 C16 70.10(17)
C1 O14 C15 C19 -165.27(14)
O14 C15 C16 C17 -61.62(17)
C19 C15 C16 C17 177.58(15)
C3 N2 C17 O1 12.2(3)
C1 N2 C17 O1 167.86(17)
C3 N2 C17 C16 -166.90(16)
C1 N2 C17 C16 -11.2(2)
C15 C16 C17 O1 -145.12(18)
C15 C16 C17 N2 34.0(2)
O14 C15 C19 O3 -71.66(18)
C16 C15 C19 O3 47.4(2)
O14 C15 C19 C20 166.88(14)
C16 C15 C19 C20 -74.0(2)
O3 C19 C20 O4 71.8(2)
C15 C19 C20 O4 -165.19(15)
